data_1529129
loop_
_publ_author_name
'Hansteen, O.H.'
'Breard, Y.'
'Fjellvag, H.'
'Hauback, B.C.'

_publ_section_title
;
 Divalent manganese in reduced La Mn O3-d - effect of oxygen
 nonstoichiometry on structural and magnetic properties
;
_journal_name_full 'Solid State Sciences'
_journal_page_first 279
_journal_page_last 285
_journal_volume 6
_journal_year 2004
_chemical_formula_sum 'La Mn O2.78'
_chemical_name_systematic 'La (Mn O2.78)'
_space_group_IT_number 62
_symmetry_space_group_name_Hall '-P 2ac 2n'
_symmetry_space_group_name_H-M 'P n m a'
_cell_angle_alpha 90
_cell_angle_beta 90
_cell_angle_gamma 90
_cell_formula_units_Z 4
_cell_length_a 5.5523
_cell_length_b 7.9716
_cell_length_c 5.5741
_cell_volume 246.714
_citation_journal_id_ASTM SSSCFJ
_cod_data_source_file Hansteen_SSSCFJ_2004_48.cif
_cod_data_source_block La1Mn1O2.78
_cod_original_cell_volume 246.7137
_cod_original_formula_sum 'La1 Mn1 O2.78'
_cod_database_code 1529129

loop_
_symmetry_equiv_pos_as_xyz
x,y,z
-x+1/2,-y,z+1/2
x+1/2,-y+1/2,-z+1/2
-x,y+1/2,-z
-x,-y,-z
x-1/2,y,-z-1/2
-x-1/2,y-1/2,z-1/2
x,-y-1/2,z

loop_
_atom_site_label
_atom_site_type_symbol
_atom_site_fract_x
_atom_site_fract_y
_atom_site_fract_z
_atom_site_occupancy
_atom_site_U_iso_or_equiv
Mn1 Mn+2 0 0 0.5 1 0.0
O1 O-2 0.483 0.25 0.078 1 0.0
O2 O-2 0.218 0.5364 0.222 0.89 0.0
La1 La+3 0.0226 0.25 0.9959 1 0.0
